data_2228420
loop_
_publ_author_name
'Fun, Hoong-Kun'
'Quah, Ching Kheng'
'Shetty, Shobhitha'
'Kalluraya, Balakrishna'

_publ_section_title
;
 2,3-Dibromo-1,3-bis(4-chlorophenyl)propan-1-one
;
_journal_coeditor_code IS2626
_journal_issue 12
_journal_name_full 'Acta Crystallographica Section E'
_journal_page_first o3131
_journal_paper_doi 10.1107/S1600536810045022
_journal_volume 66
_journal_year 2010
_chemical_formula_iupac 'C15 H10 Br2 Cl2 O'
_chemical_formula_moiety 'C15 H10 Br2 Cl2 O'
_chemical_formula_sum 'C15 H10 Br2 Cl2 O'
_chemical_formula_weight 436.95
_chemical_name_systematic
;
2,3-Dibromo-1,3-bis(4-chlorophenyl)propan-1-one
;
_space_group_IT_number 61
_symmetry_cell_setting orthorhombic
_symmetry_space_group_name_Hall '-P 2ac 2ab'
_symmetry_space_group_name_H-M 'P b c a'
_atom_sites_solution_hydrogens geom
_atom_sites_solution_primary direct
_atom_sites_solution_secondary difmap
_audit_creation_method SHELXL-97
_cell_angle_alpha 90.00
_cell_angle_beta 90.00
_cell_angle_gamma 90.00
_cell_formula_units_Z 8
_cell_length_a 5.7599(3)
_cell_length_b 17.1233(8)
_cell_length_c 30.1983(13)
_cell_measurement_reflns_used 7210
_cell_measurement_temperature 100
_cell_measurement_theta_max 29.39
_cell_measurement_theta_min 2.47
_cell_volume 2978.4(2)
_computing_cell_refinement 'SAINT (Bruker, 2009)'
_computing_data_collection 'APEX2 (Bruker, 2009)'
_computing_data_reduction 'SAINT (Bruker, 2009)'
_computing_molecular_graphics 'SHELXTL (Sheldrick, 2008)'
_computing_publication_material
;
SHELXTL (Sheldrick, 2008) and PLATON (Spek, 2009)
;
_computing_structure_refinement 'SHELXTL (Sheldrick, 2008)'
_computing_structure_solution 'SHELXTL (Sheldrick, 2008)'
_diffrn_ambient_temperature 100
_diffrn_measured_fraction_theta_full 0.997
_diffrn_measured_fraction_theta_max 0.997
_diffrn_measurement_device_type
;
Bruker SMART APEXII CCD area-detector
;
_diffrn_measurement_method '\f and \w'
_diffrn_radiation_monochromator graphite
_diffrn_radiation_source 'fine-focus sealed tube'
_diffrn_radiation_type MoK\a
_diffrn_radiation_wavelength 0.71073
_diffrn_reflns_av_R_equivalents 0.0387
_diffrn_reflns_av_sigmaI/netI 0.0363
_diffrn_reflns_limit_h_max 6
_diffrn_reflns_limit_h_min -7
_diffrn_reflns_limit_k_max 22
_diffrn_reflns_limit_k_min -23
_diffrn_reflns_limit_l_max 41
_diffrn_reflns_limit_l_min -41
_diffrn_reflns_number 16656
_diffrn_reflns_theta_full 29.42
_diffrn_reflns_theta_max 29.42
_diffrn_reflns_theta_min 2.38
_diffrn_standards_number 0
_exptl_absorpt_coefficient_mu 5.793
_exptl_absorpt_correction_T_max 0.2405
_exptl_absorpt_correction_T_min 0.1537
_exptl_absorpt_correction_type multi-scan
_exptl_absorpt_process_details '(<i>SADABS</i>; Bruker, 2009)'
_exptl_crystal_colour 'Light yellow'
_exptl_crystal_density_diffrn 1.949
_exptl_crystal_density_method 'not measured'
_exptl_crystal_description block
_exptl_crystal_F_000 1696
_exptl_crystal_size_max 0.517
_exptl_crystal_size_mid 0.482
_exptl_crystal_size_min 0.344
_refine_diff_density_max 1.584
_refine_diff_density_min -0.623
_refine_ls_extinction_method none
_refine_ls_goodness_of_fit_ref 1.123
_refine_ls_hydrogen_treatment constr
_refine_ls_matrix_type full
_refine_ls_number_parameters 181
_refine_ls_number_reflns 4100
_refine_ls_number_restraints 0
_refine_ls_restrained_S_all 1.123
_refine_ls_R_factor_all 0.0638
_refine_ls_R_factor_gt 0.0531
_refine_ls_shift/su_max 0.001
_refine_ls_shift/su_mean 0.000
_refine_ls_structure_factor_coef Fsqd
_refine_ls_weighting_details 'calc w=1/[\s^2^(Fo^2^)+(0.0496P)^2^+11.6475P] where P=(Fo^2^+2Fc^2^)/3'
_refine_ls_weighting_scheme calc
_refine_ls_wR_factor_gt 0.1247
_refine_ls_wR_factor_ref 0.1296
_reflns_number_gt 3459
_reflns_number_total 4100
_reflns_threshold_expression I>2\s(I)
_cod_data_source_file is2626.cif
_cod_data_source_block I
_cod_database_code 2228420
_cod_database_fobs_code 2228420

loop_
_symmetry_equiv_pos_as_xyz
'x, y, z'
'-x+1/2, -y, z+1/2'
'-x, y+1/2, -z+1/2'
'x+1/2, -y+1/2, -z'
'-x, -y, -z'
'x-1/2, y, -z-1/2'
'x, -y-1/2, z-1/2'
'-x-1/2, y-1/2, z'

loop_
_atom_site_type_symbol
_atom_site_label
_atom_site_fract_x
_atom_site_fract_y
_atom_site_fract_z
_atom_site_U_iso_or_equiv
_atom_site_adp_type
_atom_site_calc_flag
_atom_site_refinement_flags
_atom_site_occupancy
_atom_site_disorder_assembly
_atom_site_disorder_group
Br Br1 -0.01792(9) 0.49293(3) 0.070047(16) 0.03500(14) Uani d . 1 . .
Br Br2 0.29597(8) 0.43618(3) 0.207223(14) 0.02966(13) Uani d . 1 . .
Cl Cl1 -0.0272(2) 0.08541(7) 0.01691(4) 0.0361(3) Uani d . 1 . .
Cl Cl2 -0.3932(2) 0.76965(7) 0.21154(4) 0.0309(2) Uani d . 1 . .
O O1 0.4810(6) 0.3947(2) 0.10860(12) 0.0343(8) Uani d . 1 . .
C C1 -0.0300(8) 0.2749(3) 0.09337(15) 0.0274(9) Uani d . 1 . .
H H1A -0.1334 0.3006 0.1120 0.033 Uiso calc R 1 . .
C C2 -0.0933(8) 0.2049(3) 0.07360(15) 0.0279(9) Uani d . 1 . .
H H2A -0.2362 0.1821 0.0798 0.034 Uiso calc R 1 . .
C C3 0.0597(8) 0.1696(3) 0.04456(15) 0.0281(9) Uani d . 1 . .
C C4 0.2787(8) 0.2004(3) 0.03566(15) 0.0277(9) Uani d . 1 . .
H H4A 0.3794 0.1756 0.0161 0.033 Uiso calc R 1 . .
C C5 0.3415(8) 0.2684(3) 0.05661(14) 0.0267(9) Uani d . 1 . .
H H5A 0.4885 0.2891 0.0517 0.032 Uiso calc R 1 . .
C C6 0.1892(8) 0.3070(3) 0.08517(14) 0.0248(8) Uani d . 1 . .
C C7 0.2737(8) 0.3804(3) 0.10644(15) 0.0275(9) Uani d . 1 . .
C C8 0.0953(8) 0.4392(3) 0.12362(15) 0.0283(9) Uani d . 1 . .
H H8A -0.0327 0.4120 0.1384 0.034 Uiso calc R 1 . .
C C9 0.2020(8) 0.4987(3) 0.15432(15) 0.0298(9) Uani d . 1 . .
H H9A 0.3422 0.5197 0.1403 0.036 Uiso calc R 1 . .
C C10 0.0499(8) 0.5659(3) 0.16830(15) 0.0292(9) Uani d . 1 . .
C C11 0.1231(8) 0.6422(3) 0.16112(15) 0.0292(9) Uani d . 1 . .
H H11A 0.2644 0.6513 0.1471 0.035 Uiso calc R 1 . .
C C12 -0.0117(8) 0.7051(3) 0.17457(15) 0.0287(9) Uani d . 1 . .
H H12A 0.0393 0.7559 0.1698 0.034 Uiso calc R 1 . .
C C13 -0.2224(8) 0.6915(3) 0.19510(14) 0.0270(9) Uani d . 1 . .
C C14 -0.2990(8) 0.6163(3) 0.20252(15) 0.0297(9) Uani d . 1 . .
H H14A -0.4406 0.6077 0.2165 0.036 Uiso calc R 1 . .
C C15 -0.1632(8) 0.5529(3) 0.18901(16) 0.0299(9) Uani d . 1 . .
H H15A -0.2148 0.5021 0.1938 0.036 Uiso calc R 1 . .

loop_
_atom_site_aniso_label
_atom_site_aniso_U_11
_atom_site_aniso_U_22
_atom_site_aniso_U_33
_atom_site_aniso_U_12
_atom_site_aniso_U_13
_atom_site_aniso_U_23
Br1 0.0440(3) 0.0307(2) 0.0303(2) 0.0071(2) -0.0066(2) 0.00027(18)
Br2 0.0316(2) 0.0294(2) 0.0280(2) 0.00218(17) -0.00372(17) 0.00071(17)
Cl1 0.0440(6) 0.0255(5) 0.0389(6) -0.0021(5) 0.0046(5) -0.0068(4)
Cl2 0.0337(6) 0.0292(5) 0.0298(5) 0.0063(4) 0.0013(4) -0.0044(4)
O1 0.0270(16) 0.0321(18) 0.0438(19) 0.0008(13) 0.0030(14) -0.0076(14)
C1 0.026(2) 0.029(2) 0.028(2) 0.0040(17) 0.0015(17) -0.0029(16)
C2 0.026(2) 0.027(2) 0.030(2) 0.0007(17) 0.0002(18) 0.0005(17)
C3 0.036(2) 0.023(2) 0.025(2) 0.0025(18) -0.0001(18) -0.0002(16)
C4 0.033(2) 0.024(2) 0.027(2) 0.0034(18) 0.0016(18) -0.0005(16)
C5 0.026(2) 0.029(2) 0.0254(19) 0.0017(17) 0.0035(17) 0.0029(16)
C6 0.025(2) 0.026(2) 0.0229(18) 0.0006(16) 0.0006(16) -0.0011(16)
C7 0.031(2) 0.024(2) 0.027(2) 0.0023(17) 0.0016(18) -0.0017(16)
C8 0.030(2) 0.022(2) 0.032(2) -0.0006(17) 0.0004(18) 0.0007(17)
C9 0.028(2) 0.031(2) 0.031(2) -0.0003(18) -0.0003(18) -0.0021(18)
C10 0.029(2) 0.028(2) 0.030(2) -0.0005(18) -0.0007(18) -0.0037(17)
C11 0.026(2) 0.030(2) 0.031(2) 0.0004(18) 0.0027(18) -0.0051(18)
C12 0.033(2) 0.024(2) 0.029(2) -0.0001(18) 0.0002(19) -0.0018(17)
C13 0.032(2) 0.023(2) 0.0254(19) 0.0044(17) -0.0053(18) -0.0014(16)
C14 0.026(2) 0.032(2) 0.032(2) 0.0006(18) 0.0003(18) -0.0002(18)
C15 0.031(2) 0.022(2) 0.037(2) 0.0021(17) 0.0011(19) -0.0038(17)

loop_
_atom_type_symbol
_atom_type_description
_atom_type_scat_dispersion_real
_atom_type_scat_dispersion_imag
_atom_type_scat_source
C C 0.0033 0.0016 'International Tables Vol C Tables 4.2.6.8 and 6.1.1.4'
H H 0.0000 0.0000 'International Tables Vol C Tables 4.2.6.8 and 6.1.1.4'
O O 0.0106 0.0060 'International Tables Vol C Tables 4.2.6.8 and 6.1.1.4'
Cl Cl 0.1484 0.1585 'International Tables Vol C Tables 4.2.6.8 and 6.1.1.4'
Br Br -0.2901 2.4595 'International Tables Vol C Tables 4.2.6.8 and 6.1.1.4'

loop_
_geom_angle_atom_site_label_1
_geom_angle_atom_site_label_2
_geom_angle_atom_site_label_3
_geom_angle_site_symmetry_1
_geom_angle_site_symmetry_3
_geom_angle
_geom_angle_publ_flag
C2 C1 C6 . . 120.0(4) ?
C2 C1 H1A . . 120.0 ?
C6 C1 H1A . . 120.0 ?
C3 C2 C1 . . 118.9(4) ?
C3 C2 H2A . . 120.6 ?
C1 C2 H2A . . 120.6 ?
C2 C3 C4 . . 122.3(4) ?
C2 C3 Cl1 . . 118.9(4) ?
C4 C3 Cl1 . . 118.8(3) ?
C5 C4 C3 . . 118.1(4) ?
C5 C4 H4A . . 121.0 ?
C3 C4 H4A . . 121.0 ?
C4 C5 C6 . . 121.3(4) ?
C4 C5 H5A . . 119.3 ?
C6 C5 H5A . . 119.3 ?
C5 C6 C1 . . 119.4(4) ?
C5 C6 C7 . . 117.3(4) ?
C1 C6 C7 . . 123.2(4) ?
O1 C7 C6 . . 120.7(4) ?
O1 C7 C8 . . 120.5(4) ?
C6 C7 C8 . . 118.8(4) ?
C9 C8 C7 . . 112.3(4) ?
C9 C8 Br1 . . 108.9(3) ?
C7 C8 Br1 . . 104.5(3) ?
C9 C8 H8A . . 110.3 ?
C7 C8 H8A . . 110.3 ?
Br1 C8 H8A . . 110.3 ?
C10 C9 C8 . . 116.8(4) ?
C10 C9 Br2 . . 110.0(3) ?
C8 C9 Br2 . . 103.9(3) ?
C10 C9 H9A . . 108.6 ?
C8 C9 H9A . . 108.6 ?
Br2 C9 H9A . . 108.6 ?
C11 C10 C15 . . 119.1(4) ?
C11 C10 C9 . . 119.9(4) ?
C15 C10 C9 . . 121.0(4) ?
C12 C11 C10 . . 120.9(4) ?
C12 C11 H11A . . 119.6 ?
C10 C11 H11A . . 119.6 ?
C13 C12 C11 . . 119.5(4) ?
C13 C12 H12A . . 120.3 ?
C11 C12 H12A . . 120.3 ?
C14 C13 C12 . . 120.7(4) ?
C14 C13 Cl2 . . 119.5(4) ?
C12 C13 Cl2 . . 119.8(4) ?
C13 C14 C15 . . 119.9(4) ?
C13 C14 H14A . . 120.1 ?
C15 C14 H14A . . 120.1 ?
C10 C15 C14 . . 119.9(4) ?
C10 C15 H15A . . 120.0 ?
C14 C15 H15A . . 120.0 ?

loop_
_geom_bond_atom_site_label_1
_geom_bond_atom_site_label_2
_geom_bond_site_symmetry_2
_geom_bond_distance
_geom_bond_publ_flag
Br1 C8 . 1.972(5) ?
Br2 C9 . 1.997(5) ?
Cl1 C3 . 1.740(5) ?
Cl2 C13 . 1.733(5) ?
O1 C7 . 1.221(6) ?
C1 C2 . 1.389(6) ?
C1 C6 . 1.399(6) ?
C1 H1A . 0.9300 ?
C2 C3 . 1.382(6) ?
C2 H2A . 0.9300 ?
C3 C4 . 1.393(7) ?
C4 C5 . 1.374(6) ?
C4 H4A . 0.9300 ?
C5 C6 . 1.397(6) ?
C5 H5A . 0.9300 ?
C6 C7 . 1.493(6) ?
C7 C8 . 1.529(6) ?
C8 C9 . 1.508(6) ?
C8 H8A . 0.9800 ?
C9 C10 . 1.507(6) ?
C9 H9A . 0.9800 ?
C10 C11 . 1.390(7) ?
C10 C15 . 1.395(7) ?
C11 C12 . 1.389(6) ?
C11 H11A . 0.9300 ?
C12 C13 . 1.382(7) ?
C12 H12A . 0.9300 ?
C13 C14 . 1.380(6) ?
C14 C15 . 1.399(6) ?
C14 H14A . 0.9300 ?
C15 H15A . 0.9300 ?

loop_
_geom_hbond_atom_site_label_D
_geom_hbond_atom_site_label_H
_geom_hbond_atom_site_label_A
_geom_hbond_site_symmetry_A
_geom_hbond_distance_DH
_geom_hbond_distance_HA
_geom_hbond_distance_DA
_geom_hbond_angle_DHA
_geom_hbond_publ_flag
C11 H11A Cg1 7_555 0.93 2.96 3.638(5) 131 yes

loop_
_geom_torsion_atom_site_label_1
_geom_torsion_atom_site_label_2
_geom_torsion_atom_site_label_3
_geom_torsion_atom_site_label_4
_geom_torsion_site_symmetry_1
_geom_torsion_site_symmetry_2
_geom_torsion_site_symmetry_3
_geom_torsion_site_symmetry_4
_geom_torsion
_geom_torsion_publ_flag
C6 C1 C2 C3 . . . . -2.6(7) ?
C1 C2 C3 C4 . . . . 2.4(7) ?
C1 C2 C3 Cl1 . . . . -175.7(3) ?
C2 C3 C4 C5 . . . . -0.3(7) ?
Cl1 C3 C4 C5 . . . . 177.8(3) ?
C3 C4 C5 C6 . . . . -1.6(7) ?
C4 C5 C6 C1 . . . . 1.4(7) ?
C4 C5 C6 C7 . . . . 179.9(4) ?
C2 C1 C6 C5 . . . . 0.8(7) ?
C2 C1 C6 C7 . . . . -177.6(4) ?
C5 C6 C7 O1 . . . . -19.2(6) ?
C1 C6 C7 O1 . . . . 159.2(5) ?
C5 C6 C7 C8 . . . . 158.0(4) ?
C1 C6 C7 C8 . . . . -23.5(6) ?
O1 C7 C8 C9 . . . . -17.8(6) ?
C6 C7 C8 C9 . . . . 164.9(4) ?
O1 C7 C8 Br1 . . . . 100.1(5) ?
C6 C7 C8 Br1 . . . . -77.2(4) ?
C7 C8 C9 C10 . . . . 171.9(4) ?
Br1 C8 C9 C10 . . . . 56.6(5) ?
C7 C8 C9 Br2 . . . . -66.8(4) ?
Br1 C8 C9 Br2 . . . . 178.0(2) ?
C8 C9 C10 C11 . . . . -124.5(5) ?
Br2 C9 C10 C11 . . . . 117.4(4) ?
C8 C9 C10 C15 . . . . 56.4(6) ?
Br2 C9 C10 C15 . . . . -61.7(5) ?
C15 C10 C11 C12 . . . . 0.5(7) ?
C9 C10 C11 C12 . . . . -178.6(4) ?
C10 C11 C12 C13 . . . . -0.5(7) ?
C11 C12 C13 C14 . . . . 0.4(7) ?
C11 C12 C13 Cl2 . . . . -179.4(4) ?
C12 C13 C14 C15 . . . . -0.3(7) ?
Cl2 C13 C14 C15 . . . . 179.5(4) ?
C11 C10 C15 C14 . . . . -0.5(7) ?
C9 C10 C15 C14 . . . . 178.6(4) ?
C13 C14 C15 C10 . . . . 0.4(7) ?

loop_
_cod_related_entry_id
_cod_related_entry_database
_cod_related_entry_code
1 ChemSpider 10523509
